data_7232254
loop_
_publ_author_name
'Adjei, Jeanette A.'
'Lough, Alan J.'
'Gossage, Robert A.'

_publ_section_title
;
 Synthesis and characterisation of \k2-N,O-oxazoline-enolate complexes of
 nickel(ii): explorations in coordination chemistry and metal-mediated
 polymerisation
;
_journal_issue 7
_journal_name_full 'RSC Advances'
_journal_page_first 3956
_journal_paper_doi 10.1039/C8RA10304F
_journal_volume 9
_journal_year 2019
_chemical_formula_moiety 'C26 H28 N2 Ni O4'
_chemical_formula_sum 'C26 H28 N2 Ni O4'
_chemical_formula_weight 491.21
_space_group_crystal_system monoclinic
_space_group_IT_number 14
_space_group_name_Hall '-P 2ybc'
_space_group_name_H-M_alt 'P 1 21/c 1'
_symmetry_space_group_name_Hall '-P 2ybc'
_symmetry_space_group_name_H-M 'P 1 21/c 1'
_atom_sites_solution_hydrogens geom
_audit_creation_method SHELXL-2016/6
_audit_update_record
;
2018-12-12 deposited with the CCDC.
2019-01-10 downloaded from the CCDC.
;
_cell_angle_alpha 90
_cell_angle_beta 92.155(5)
_cell_angle_gamma 90
_cell_formula_units_Z 4
_cell_length_a 12.0764(17)
_cell_length_b 9.6715(15)
_cell_length_c 20.657(4)
_cell_measurement_reflns_used 2895
_cell_measurement_temperature 150(2)
_cell_measurement_theta_max 22.18
_cell_measurement_theta_min 2.55
_cell_volume 2411.0(7)
_computing_cell_refinement APEX2
_computing_data_collection 'APEX2 (Bruker, 2014)'
_computing_data_reduction 'SAINT (Bruker, 2014)'
_computing_molecular_graphics 'PLATON (Spek, 2009)'
_computing_publication_material 'SHELXTL (Sheldrick, 2008)'
_computing_structure_refinement 'SHELXL-2016/6 (Sheldrick, 2016)'
_computing_structure_solution 'SHELXT (Sheldrick, 2015)'
_diffrn_ambient_temperature 150(2)
_diffrn_measured_fraction_theta_full 1.000
_diffrn_measured_fraction_theta_max 1.000
_diffrn_measurement_device_type 'Bruker Kappa APEX-DUO CCD'
_diffrn_measurement_method '\f and \w scans'
_diffrn_radiation_type MoK\a
_diffrn_radiation_wavelength 0.71073
_diffrn_reflns_av_R_equivalents 0.1140
_diffrn_reflns_av_unetI/netI 0.0803
_diffrn_reflns_Laue_measured_fraction_full 1.000
_diffrn_reflns_Laue_measured_fraction_max 1.000
_diffrn_reflns_limit_h_max 13
_diffrn_reflns_limit_h_min -14
_diffrn_reflns_limit_k_max 11
_diffrn_reflns_limit_k_min -11
_diffrn_reflns_limit_l_max 24
_diffrn_reflns_limit_l_min -24
_diffrn_reflns_number 35050
_diffrn_reflns_point_group_measured_fraction_full 1.000
_diffrn_reflns_point_group_measured_fraction_max 1.000
_diffrn_reflns_theta_full 24.999
_diffrn_reflns_theta_max 24.999
_diffrn_reflns_theta_min 1.687
_diffrn_source 'sealed tube with Bruker Triumph monochromator'
_exptl_absorpt_coefficient_mu 0.839
_exptl_absorpt_correction_T_max 0.7456
_exptl_absorpt_correction_T_min 0.6875
_exptl_absorpt_correction_type multi-scan
_exptl_absorpt_process_details 'SADABS (Bruker, 2014)'
_exptl_crystal_colour green
_exptl_crystal_density_diffrn 1.353
_exptl_crystal_description plate
_exptl_crystal_F_000 1032
_exptl_crystal_size_max 0.150
_exptl_crystal_size_mid 0.150
_exptl_crystal_size_min 0.040
_refine_diff_density_max 0.392
_refine_diff_density_min -0.419
_refine_diff_density_rms 0.071
_refine_ls_extinction_method none
_refine_ls_goodness_of_fit_ref 1.001
_refine_ls_hydrogen_treatment constr
_refine_ls_matrix_type full
_refine_ls_number_parameters 302
_refine_ls_number_reflns 4251
_refine_ls_number_restraints 0
_refine_ls_restrained_S_all 1.001
_refine_ls_R_factor_all 0.0928
_refine_ls_R_factor_gt 0.0438
_refine_ls_shift/su_max 0.001
_refine_ls_shift/su_mean 0.000
_refine_ls_structure_factor_coef Fsqd
_refine_ls_weighting_details 'w=1/[\s^2^(Fo^2^)+(0.0245P)^2^+1.8852P] where P=(Fo^2^+2Fc^2^)/3'
_refine_ls_weighting_scheme calc
_refine_ls_wR_factor_gt 0.0720
_refine_ls_wR_factor_ref 0.0868
_reflns_Friedel_coverage 0.000
_reflns_number_gt 2794
_reflns_number_total 4251
_reflns_threshold_expression 'I > 2\s(I)'
_cod_data_source_file c8ra10304f2.cif
_cod_data_source_block d1837_a
_cod_database_code 7232254
_shelx_shelxl_version_number 2016/6
_shelx_space_group_comment
; 
The symmetry employed for this shelxl refinement is uniquely defined 
by the following loop, which should always be used as a source of 
symmetry information in preference to the above space-group names. 
They are only intended as comments. 
;
_shelx_estimated_absorpt_t_min 0.885
_shelx_estimated_absorpt_t_max 0.967

loop_
_space_group_symop_operation_xyz
'x, y, z'
'-x, y+1/2, -z+1/2'
'-x, -y, -z'
'x, -y-1/2, z-1/2'

loop_
_atom_site_label
_atom_site_type_symbol
_atom_site_fract_x
_atom_site_fract_y
_atom_site_fract_z
_atom_site_U_iso_or_equiv
_atom_site_adp_type
_atom_site_occupancy
_atom_site_site_symmetry_order
_atom_site_calc_flag
_atom_site_refinement_flags_posn
_atom_site_refinement_flags_adp
Ni1 Ni 0.26360(3) 0.77367(4) 0.61546(2) 0.02207(13) Uani 1 1 d . .
O1 O 0.38695(16) 0.6590(2) 0.64137(11) 0.0230(6) Uani 1 1 d . .
O2 O 0.51783(18) 1.0462(2) 0.59063(13) 0.0357(7) Uani 1 1 d . .
O3 O 0.13230(16) 0.8216(2) 0.65922(11) 0.0242(6) Uani 1 1 d . .
O4 O 0.02973(17) 0.6584(2) 0.47747(12) 0.0334(6) Uani 1 1 d . .
N1 N 0.3580(2) 0.9312(3) 0.59979(13) 0.0212(6) Uani 1 1 d . .
N2 N 0.17956(19) 0.6970(3) 0.54225(13) 0.0214(7) Uani 1 1 d . .
C1 C 0.4655(3) 0.9268(3) 0.60535(17) 0.0242(8) Uani 1 1 d . .
C2 C 0.5327(3) 0.8145(3) 0.62497(17) 0.0265(9) Uani 1 1 d . .
H2A H 0.610833 0.825999 0.625107 0.032 Uiso 1 1 calc R U
C3 C 0.4918(2) 0.6897(3) 0.64386(16) 0.0207(8) Uani 1 1 d . .
C4 C 0.4336(3) 1.1408(4) 0.56585(19) 0.0348(10) Uani 1 1 d . .
H4A H 0.438799 1.152773 0.518465 0.042 Uiso 1 1 calc R U
H4B H 0.441553 1.232283 0.586985 0.042 Uiso 1 1 calc R U
C5 C 0.3227(3) 1.0733(3) 0.58211(17) 0.0257(8) Uani 1 1 d . .
C6 C 0.5662(2) 0.5782(3) 0.66964(16) 0.0223(8) Uani 1 1 d . .
C7 C 0.5221(3) 0.4517(3) 0.68651(16) 0.0263(9) Uani 1 1 d . .
H7A H 0.444578 0.436766 0.680818 0.032 Uiso 1 1 calc R U
C8 C 0.5885(3) 0.3467(4) 0.71147(17) 0.0334(9) Uani 1 1 d . .
H8A H 0.556644 0.260575 0.722695 0.040 Uiso 1 1 calc R U
C9 C 0.7006(3) 0.3671(4) 0.72003(17) 0.0340(10) Uani 1 1 d . .
H9A H 0.746489 0.294918 0.737017 0.041 Uiso 1 1 calc R U
C10 C 0.7464(3) 0.4916(4) 0.70405(19) 0.0355(10) Uani 1 1 d . .
H10A H 0.823966 0.505398 0.710192 0.043 Uiso 1 1 calc R U
C11 C 0.6807(3) 0.5974(4) 0.67906(17) 0.0302(9) Uani 1 1 d . .
H11A H 0.713230 0.683418 0.668250 0.036 Uiso 1 1 calc R U
C12 C 0.2436(3) 1.0696(4) 0.5238(2) 0.0486(12) Uani 1 1 d . .
H12A H 0.176149 1.019925 0.534852 0.073 Uiso 1 1 calc R U
H12B H 0.278806 1.022213 0.488079 0.073 Uiso 1 1 calc R U
H12C H 0.224528 1.164316 0.510758 0.073 Uiso 1 1 calc R U
C13 C 0.2736(3) 1.1420(4) 0.6401(2) 0.0501(12) Uani 1 1 d . .
H13A H 0.205265 1.094191 0.650963 0.075 Uiso 1 1 calc R U
H13B H 0.257024 1.238931 0.629848 0.075 Uiso 1 1 calc R U
H13C H 0.326827 1.137500 0.677029 0.075 Uiso 1 1 calc R U
C14 C 0.0307(2) 0.8194(3) 0.63647(17) 0.0241(8) Uani 1 1 d . .
C15 C -0.0020(3) 0.7687(4) 0.57679(17) 0.0294(9) Uani 1 1 d . .
H15A H -0.078195 0.773615 0.563800 0.035 Uiso 1 1 calc R U
C16 C 0.0726(3) 0.7097(3) 0.53398(17) 0.0242(8) Uani 1 1 d . .
C17 C 0.1224(3) 0.6180(4) 0.43951(18) 0.0334(9) Uani 1 1 d . .
H17A H 0.134012 0.685416 0.404335 0.040 Uiso 1 1 calc R U
H17B H 0.109883 0.525432 0.420163 0.040 Uiso 1 1 calc R U
C18 C 0.2226(3) 0.6160(3) 0.48778(17) 0.0261(8) Uani 1 1 d . .
C19 C -0.0518(2) 0.8771(3) 0.68108(18) 0.0276(9) Uani 1 1 d . .
C20 C -0.0335(3) 0.8631(4) 0.7473(2) 0.0374(10) Uani 1 1 d . .
H20A H 0.030535 0.815453 0.763448 0.045 Uiso 1 1 calc R U
C21 C -0.1073(3) 0.9174(4) 0.7906(2) 0.0488(12) Uani 1 1 d . .
H21A H -0.093667 0.907625 0.835919 0.059 Uiso 1 1 calc R U
C22 C -0.2007(3) 0.9858(4) 0.7671(3) 0.0523(13) Uani 1 1 d . .
H22A H -0.251720 1.022837 0.796364 0.063 Uiso 1 1 calc R U
C23 C -0.2201(3) 1.0006(4) 0.7018(3) 0.0508(13) Uani 1 1 d . .
H23A H -0.284583 1.047688 0.685847 0.061 Uiso 1 1 calc R U
C24 C -0.1457(3) 0.9469(4) 0.6587(2) 0.0384(10) Uani 1 1 d . .
H24A H -0.159445 0.958121 0.613411 0.046 Uiso 1 1 calc R U
C25 C 0.3243(3) 0.6848(4) 0.46115(18) 0.0381(10) Uani 1 1 d . .
H25A H 0.383142 0.688838 0.495063 0.057 Uiso 1 1 calc R U
H25B H 0.305328 0.778793 0.446860 0.057 Uiso 1 1 calc R U
H25C H 0.349937 0.631272 0.424340 0.057 Uiso 1 1 calc R U
C26 C 0.2494(3) 0.4707(3) 0.51114(19) 0.0357(10) Uani 1 1 d . .
H26A H 0.305937 0.474738 0.546398 0.054 Uiso 1 1 calc R U
H26B H 0.277411 0.416151 0.475261 0.054 Uiso 1 1 calc R U
H26C H 0.182223 0.427195 0.526859 0.054 Uiso 1 1 calc R U

loop_
_atom_site_aniso_label
_atom_site_aniso_U_11
_atom_site_aniso_U_22
_atom_site_aniso_U_33
_atom_site_aniso_U_23
_atom_site_aniso_U_13
_atom_site_aniso_U_12
Ni1 0.0139(2) 0.0242(2) 0.0281(3) 0.0011(2) -0.00013(16) -0.0019(2)
O1 0.0161(11) 0.0247(13) 0.0283(15) 0.0035(11) 0.0000(10) 0.0000(10)
O2 0.0271(13) 0.0257(14) 0.0540(19) 0.0144(13) -0.0027(12) -0.0074(11)
O3 0.0142(11) 0.0345(14) 0.0238(15) -0.0004(11) -0.0018(10) 0.0001(10)
O4 0.0251(13) 0.0427(15) 0.0319(17) -0.0136(13) -0.0054(12) -0.0015(11)
N1 0.0240(15) 0.0193(16) 0.0201(18) 0.0014(13) -0.0017(13) -0.0011(12)
N2 0.0176(14) 0.0221(16) 0.0246(18) -0.0023(13) 0.0016(12) -0.0041(12)
C1 0.0226(19) 0.024(2) 0.026(2) 0.0023(16) -0.0004(16) -0.0075(15)
C2 0.0141(16) 0.029(2) 0.036(2) 0.0047(17) -0.0004(16) -0.0013(15)
C3 0.0180(17) 0.030(2) 0.015(2) -0.0012(15) 0.0015(14) 0.0008(15)
C4 0.039(2) 0.026(2) 0.039(3) 0.0077(18) 0.0007(19) -0.0056(17)
C5 0.0282(19) 0.0172(19) 0.032(2) 0.0009(16) -0.0031(17) -0.0012(15)
C6 0.0190(17) 0.028(2) 0.020(2) -0.0028(16) -0.0003(15) 0.0053(15)
C7 0.0243(18) 0.032(2) 0.023(2) 0.0042(17) 0.0081(16) 0.0033(16)
C8 0.040(2) 0.035(2) 0.025(2) 0.0066(18) 0.0055(18) 0.0064(18)
C9 0.041(2) 0.035(2) 0.026(2) 0.0013(18) -0.0060(18) 0.0182(19)
C10 0.0228(19) 0.041(2) 0.042(3) -0.012(2) -0.0094(18) 0.0114(18)
C11 0.0261(19) 0.030(2) 0.034(3) -0.0032(18) -0.0052(17) 0.0026(16)
C12 0.052(3) 0.032(2) 0.060(3) 0.013(2) -0.026(2) -0.004(2)
C13 0.067(3) 0.027(2) 0.058(3) -0.001(2) 0.027(3) 0.007(2)
C14 0.0179(17) 0.0214(19) 0.033(2) 0.0023(16) 0.0000(17) 0.0007(14)
C15 0.0195(16) 0.033(2) 0.035(2) -0.0070(19) -0.0060(16) 0.0012(16)
C16 0.0250(18) 0.0206(19) 0.027(2) -0.0025(17) -0.0041(16) -0.0019(15)
C17 0.034(2) 0.037(2) 0.030(2) -0.0095(18) 0.0019(18) -0.0022(17)
C18 0.0257(18) 0.026(2) 0.027(2) -0.0074(17) 0.0032(16) -0.0029(15)
C19 0.0163(17) 0.031(2) 0.036(3) -0.0097(18) -0.0008(17) -0.0045(15)
C20 0.0196(19) 0.048(3) 0.045(3) -0.008(2) 0.0060(19) -0.0065(17)
C21 0.035(2) 0.064(3) 0.048(3) -0.016(2) 0.016(2) -0.013(2)
C22 0.030(2) 0.049(3) 0.080(4) -0.037(3) 0.026(3) -0.016(2)
C23 0.024(2) 0.044(3) 0.084(4) -0.035(3) 0.002(2) 0.0023(18)
C24 0.029(2) 0.036(2) 0.050(3) -0.019(2) -0.0070(19) 0.0034(18)
C25 0.039(2) 0.042(2) 0.034(3) -0.0064(19) 0.0138(19) -0.0130(18)
C26 0.037(2) 0.023(2) 0.046(3) -0.0060(19) 0.003(2) 0.0013(17)

loop_
_atom_type_symbol
_atom_type_description
_atom_type_scat_dispersion_real
_atom_type_scat_dispersion_imag
_atom_type_scat_source
C C 0.0033 0.0016 'International Tables Vol C Tables 4.2.6.8 and 6.1.1.4'
H H 0.0000 0.0000 'International Tables Vol C Tables 4.2.6.8 and 6.1.1.4'
N N 0.0061 0.0033 'International Tables Vol C Tables 4.2.6.8 and 6.1.1.4'
O O 0.0106 0.0060 'International Tables Vol C Tables 4.2.6.8 and 6.1.1.4'
Ni Ni 0.3393 1.1124 'International Tables Vol C Tables 4.2.6.8 and 6.1.1.4'

loop_
_geom_angle_atom_site_label_1
_geom_angle_atom_site_label_2
_geom_angle_atom_site_label_3
_geom_angle
O3 Ni1 O1 131.15(9)
O3 Ni1 N2 92.44(10)
O1 Ni1 N2 112.04(10)
O3 Ni1 N1 113.07(10)
O1 Ni1 N1 92.62(10)
N2 Ni1 N1 117.71(11)
C3 O1 Ni1 128.7(2)
C1 O2 C4 106.9(2)
C14 O3 Ni1 127.9(2)
C16 O4 C17 106.8(2)
C1 N1 C5 109.3(3)
C1 N1 Ni1 123.5(2)
C5 N1 Ni1 127.2(2)
C16 N2 C18 109.0(3)
C16 N2 Ni1 123.6(2)
C18 N2 Ni1 127.37(19)
N1 C1 O2 115.1(3)
N1 C1 C2 127.9(3)
O2 C1 C2 117.0(3)
C3 C2 C1 123.6(3)
C3 C2 H2A 118.2
C1 C2 H2A 118.2
O1 C3 C2 123.5(3)
O1 C3 C6 115.0(3)
C2 C3 C6 121.4(3)
O2 C4 C5 105.1(3)
O2 C4 H4A 110.7
C5 C4 H4A 110.7
O2 C4 H4B 110.7
C5 C4 H4B 110.7
H4A C4 H4B 108.8
N1 C5 C12 110.1(3)
N1 C5 C13 109.3(3)
C12 C5 C13 112.8(3)
N1 C5 C4 101.7(2)
C12 C5 C4 111.5(3)
C13 C5 C4 110.9(3)
C7 C6 C11 118.0(3)
C7 C6 C3 119.8(3)
C11 C6 C3 122.2(3)
C8 C7 C6 121.3(3)
C8 C7 H7A 119.3
C6 C7 H7A 119.3
C9 C8 C7 119.9(3)
C9 C8 H8A 120.1
C7 C8 H8A 120.1
C10 C9 C8 120.0(3)
C10 C9 H9A 120.0
C8 C9 H9A 120.0
C9 C10 C11 120.6(3)
C9 C10 H10A 119.7
C11 C10 H10A 119.7
C10 C11 C6 120.2(3)
C10 C11 H11A 119.9
C6 C11 H11A 119.9
C5 C12 H12A 109.5
C5 C12 H12B 109.5
H12A C12 H12B 109.5
C5 C12 H12C 109.5
H12A C12 H12C 109.5
H12B C12 H12C 109.5
C5 C13 H13A 109.5
C5 C13 H13B 109.5
H13A C13 H13B 109.5
C5 C13 H13C 109.5
H13A C13 H13C 109.5
H13B C13 H13C 109.5
O3 C14 C15 124.6(3)
O3 C14 C19 114.5(3)
C15 C14 C19 120.9(3)
C14 C15 C16 122.7(3)
C14 C15 H15A 118.6
C16 C15 H15A 118.6
N2 C16 O4 115.1(3)
N2 C16 C15 127.7(3)
O4 C16 C15 117.2(3)
O4 C17 C18 105.0(3)
O4 C17 H17A 110.8
C18 C17 H17A 110.8
O4 C17 H17B 110.8
C18 C17 H17B 110.8
H17A C17 H17B 108.8
N2 C18 C26 109.0(3)
N2 C18 C25 110.8(3)
C26 C18 C25 110.8(3)
N2 C18 C17 101.3(2)
C26 C18 C17 111.8(3)
C25 C18 C17 112.7(3)
C20 C19 C24 118.5(3)
C20 C19 C14 119.2(3)
C24 C19 C14 122.3(3)
C19 C20 C21 121.1(4)
C19 C20 H20A 119.5
C21 C20 H20A 119.5
C22 C21 C20 119.4(4)
C22 C21 H21A 120.3
C20 C21 H21A 120.3
C23 C22 C21 120.3(4)
C23 C22 H22A 119.8
C21 C22 H22A 119.8
C22 C23 C24 120.1(4)
C22 C23 H23A 119.9
C24 C23 H23A 119.9
C19 C24 C23 120.7(4)
C19 C24 H24A 119.7
C23 C24 H24A 119.7
C18 C25 H25A 109.5
C18 C25 H25B 109.5
H25A C25 H25B 109.5
C18 C25 H25C 109.5
H25A C25 H25C 109.5
H25B C25 H25C 109.5
C18 C26 H26A 109.5
C18 C26 H26B 109.5
H26A C26 H26B 109.5
C18 C26 H26C 109.5
H26A C26 H26C 109.5
H26B C26 H26C 109.5

loop_
_geom_bond_atom_site_label_1
_geom_bond_atom_site_label_2
_geom_bond_distance
Ni1 O3 1.912(2)
Ni1 O1 1.917(2)
Ni1 N2 1.937(3)
Ni1 N1 1.937(3)
O1 C3 1.299(3)
O2 C1 1.356(4)
O2 C4 1.447(4)
O3 C14 1.297(4)
O4 C16 1.353(4)
O4 C17 1.444(4)
N1 C1 1.300(4)
N1 C5 1.481(4)
N2 C16 1.302(4)
N2 C18 1.481(4)
C1 C2 1.406(4)
C2 C3 1.367(4)
C2 H2A 0.9500
C3 C6 1.489(4)
C4 C5 1.538(4)
C4 H4A 0.9900
C4 H4B 0.9900
C5 C12 1.508(5)
C5 C13 1.510(5)
C6 C7 1.384(4)
C6 C11 1.401(4)
C7 C8 1.382(4)
C7 H7A 0.9500
C8 C9 1.373(5)
C8 H8A 0.9500
C9 C10 1.371(5)
C9 H9A 0.9500
C10 C11 1.383(5)
C10 H10A 0.9500
C11 H11A 0.9500
C12 H12A 0.9800
C12 H12B 0.9800
C12 H12C 0.9800
C13 H13A 0.9800
C13 H13B 0.9800
C13 H13C 0.9800
C14 C15 1.371(5)
C14 C19 1.491(5)
C15 C16 1.407(4)
C15 H15A 0.9500
C17 C18 1.539(5)
C17 H17A 0.9900
C17 H17B 0.9900
C18 C26 1.517(5)
C18 C25 1.518(4)
C19 C20 1.384(5)
C19 C24 1.384(5)
C20 C21 1.389(5)
C20 H20A 0.9500
C21 C22 1.379(6)
C21 H21A 0.9500
C22 C23 1.368(6)
C22 H22A 0.9500
C23 C24 1.389(5)
C23 H23A 0.9500
C24 H24A 0.9500
C25 H25A 0.9800
C25 H25B 0.9800
C25 H25C 0.9800
C26 H26A 0.9800
C26 H26B 0.9800
C26 H26C 0.9800

loop_
_geom_torsion_atom_site_label_1
_geom_torsion_atom_site_label_2
_geom_torsion_atom_site_label_3
_geom_torsion_atom_site_label_4
_geom_torsion
C5 N1 C1 O2 -3.5(4)
Ni1 N1 C1 O2 178.2(2)
C5 N1 C1 C2 176.1(3)
Ni1 N1 C1 C2 -2.3(5)
C4 O2 C1 N1 -6.0(4)
C4 O2 C1 C2 174.4(3)
N1 C1 C2 C3 -2.3(6)
O2 C1 C2 C3 177.2(3)
Ni1 O1 C3 C2 -2.6(5)
Ni1 O1 C3 C6 176.9(2)
C1 C2 C3 O1 4.9(6)
C1 C2 C3 C6 -174.6(3)
C1 O2 C4 C5 12.3(4)
C1 N1 C5 C12 128.9(3)
Ni1 N1 C5 C12 -52.9(4)
C1 N1 C5 C13 -106.7(3)
Ni1 N1 C5 C13 71.6(4)
C1 N1 C5 C4 10.6(4)
Ni1 N1 C5 C4 -171.1(2)
O2 C4 C5 N1 -13.6(4)
O2 C4 C5 C12 -130.8(3)
O2 C4 C5 C13 102.5(3)
O1 C3 C6 C7 2.3(5)
C2 C3 C6 C7 -178.1(3)
O1 C3 C6 C11 -176.2(3)
C2 C3 C6 C11 3.4(5)
C11 C6 C7 C8 -0.5(5)
C3 C6 C7 C8 -179.0(3)
C6 C7 C8 C9 0.1(5)
C7 C8 C9 C10 0.3(6)
C8 C9 C10 C11 -0.2(6)
C9 C10 C11 C6 -0.2(6)
C7 C6 C11 C10 0.5(5)
C3 C6 C11 C10 179.0(3)
Ni1 O3 C14 C15 6.3(5)
Ni1 O3 C14 C19 -173.9(2)
O3 C14 C15 C16 1.6(5)
C19 C14 C15 C16 -178.1(3)
C18 N2 C16 O4 -5.1(4)
Ni1 N2 C16 O4 175.1(2)
C18 N2 C16 C15 174.2(3)
Ni1 N2 C16 C15 -5.5(5)
C17 O4 C16 N2 -6.6(4)
C17 O4 C16 C15 174.0(3)
C14 C15 C16 N2 -1.9(6)
C14 C15 C16 O4 177.5(3)
C16 O4 C17 C18 14.7(3)
C16 N2 C18 C26 -104.4(3)
Ni1 N2 C18 C26 75.3(3)
C16 N2 C18 C25 133.4(3)
Ni1 N2 C18 C25 -46.9(4)
C16 N2 C18 C17 13.6(3)
Ni1 N2 C18 C17 -166.7(2)
O4 C17 C18 N2 -16.7(3)
O4 C17 C18 C26 99.1(3)
O4 C17 C18 C25 -135.2(3)
O3 C14 C19 C20 -32.1(4)
C15 C14 C19 C20 147.7(3)
O3 C14 C19 C24 146.7(3)
C15 C14 C19 C24 -33.5(5)
C24 C19 C20 C21 0.0(5)
C14 C19 C20 C21 178.9(3)
C19 C20 C21 C22 0.4(6)
C20 C21 C22 C23 -0.3(6)
C21 C22 C23 C24 -0.1(6)
C20 C19 C24 C23 -0.4(5)
C14 C19 C24 C23 -179.3(3)
C22 C23 C24 C19 0.5(6)
